data_7223587
loop_
_publ_author_name
'Ovsyannikov, A. S.'
'Noamane, M. H.'
'Abidi, R.'
'Ferlay, S.'
'Solovieva, S. E.'
'Antipin, I. S.'
'Konovalov, A. I.'
'Kyritsakas, N.'
'Hosseini, M. W.'

_publ_section_title
;
 Molecular tectonics: dimensionality and geometry control of silver
 coordination networks based on pyrazolyl appended thiacalixarenes
;
_journal_issue 5
_journal_name_full CrystEngComm
_journal_page_first 691
_journal_paper_doi 10.1039/C5CE02310F
_journal_volume 18
_journal_year 2016
_chemical_formula_moiety 'C30 H36 Ag N4 S4, As F6, 3(H2 O)'
_chemical_formula_sum 'C30 H42 Ag As F6 N4 O3 S4'
_chemical_formula_weight 931.70
_space_group_crystal_system tetragonal
_space_group_IT_number 122
_space_group_name_Hall 'I -4 2bw'
_space_group_name_H-M_alt 'I -4 2 d'
_symmetry_space_group_name_Hall 'I -4 2bw'
_symmetry_space_group_name_H-M 'I -4 2 d'
_atom_sites_solution_hydrogens geom
_audit_creation_method SHELXL-2014/6
_audit_update_record
;
2015-11-23 deposited with the CCDC.
2015-12-21 downloaded from the CCDC.
;
_cell_angle_alpha 90
_cell_angle_beta 90
_cell_angle_gamma 90
_cell_formula_units_Z 8
_cell_length_a 24.4165(8)
_cell_length_b 24.4165(8)
_cell_length_c 13.7457(4)
_cell_measurement_reflns_used 90000
_cell_measurement_temperature 173(2)
_cell_measurement_theta_max 25.
_cell_measurement_theta_min 2.5
_cell_volume 8194.7(4)
_computing_cell_refinement 'Bruker SAINT'
_computing_data_collection 'Bruker APEX2'
_computing_data_reduction 'Bruker SAINT'
_computing_molecular_graphics 'Bruker SHELXTL'
_computing_publication_material 'Bruker SHELXTL'
_computing_structure_refinement 'SHELXL-2014/6 (Sheldrick, 2014)'
_computing_structure_solution 'SHELXS-97 (Sheldrick, 2008)'
_diffrn_ambient_temperature 173(2)
_diffrn_measured_fraction_theta_full 0.998
_diffrn_measured_fraction_theta_max 0.996
_diffrn_measurement_device_type 'Bruker APEX-II CCD'
_diffrn_measurement_method '\f and \w scans'
_diffrn_radiation_monochromator graphite
_diffrn_radiation_source 'fine-focus sealed tube'
_diffrn_radiation_type MoK\a
_diffrn_radiation_wavelength 0.71073
_diffrn_reflns_av_R_equivalents 0.0304
_diffrn_reflns_av_unetI/netI 0.0249
_diffrn_reflns_laue_measured_fraction_full 0.998
_diffrn_reflns_laue_measured_fraction_max 0.996
_diffrn_reflns_limit_h_max 29
_diffrn_reflns_limit_h_min -34
_diffrn_reflns_limit_k_max 34
_diffrn_reflns_limit_k_min -34
_diffrn_reflns_limit_l_max 19
_diffrn_reflns_limit_l_min -18
_diffrn_reflns_number 97274
_diffrn_reflns_point_group_measured_fraction_full 0.999
_diffrn_reflns_point_group_measured_fraction_max 0.996
_diffrn_reflns_theta_full 25.242
_diffrn_reflns_theta_max 30.185
_diffrn_reflns_theta_min 1.668
_exptl_absorpt_coefficient_mu 1.558
_exptl_absorpt_correction_T_max 0.932
_exptl_absorpt_correction_T_min 0.901
_exptl_absorpt_correction_type multi-scan
_exptl_absorpt_process_details sadabs
_exptl_crystal_colour colorless
_exptl_crystal_density_diffrn 1.510
_exptl_crystal_density_meas ?
_exptl_crystal_description prism
_exptl_crystal_F_000 3776
_exptl_crystal_size_max 0.060
_exptl_crystal_size_mid 0.050
_exptl_crystal_size_min 0.050
_refine_diff_density_max 1.316
_refine_diff_density_min -0.838
_refine_diff_density_rms 0.148
_refine_ls_abs_structure_details
;
 Refined as an inversion twin.
;
_refine_ls_abs_structure_Flack 0.01(2)
_refine_ls_extinction_method none
_refine_ls_goodness_of_fit_ref 1.008
_refine_ls_hydrogen_treatment constr
_refine_ls_matrix_type full
_refine_ls_number_parameters 227
_refine_ls_number_reflns 6060
_refine_ls_number_restraints 3
_refine_ls_restrained_S_all 1.008
_refine_ls_R_factor_all 0.0602
_refine_ls_R_factor_gt 0.0485
_refine_ls_shift/su_max 0.000
_refine_ls_shift/su_mean 0.000
_refine_ls_structure_factor_coef Fsqd
_refine_ls_weighting_details 'w=1/[\s^2^(Fo^2^)+(0.0842P)^2^+56.3223P] where P=(Fo^2^+2Fc^2^)/3'
_refine_ls_weighting_scheme calc
_refine_ls_wR_factor_gt 0.1444
_refine_ls_wR_factor_ref 0.1516
_reflns_Friedel_coverage 0.850
_reflns_friedel_fraction_full 1.000
_reflns_friedel_fraction_max 0.997
_reflns_number_gt 5148
_reflns_number_total 6060
_reflns_threshold_expression 'I > 2\s(I)'
_cod_data_source_file c5ce02310f1.cif
_cod_data_source_block e3549a_a
_cod_depositor_comments
;
The following automatic conversions were performed:

'_exptl_crystal_density_meas' value 'none' was changed to '?' - the
value is perceived as not measured.

Automatic conversion script
Id: cif_fix_values 4268 2015-11-12 08:31:59Z antanas 

 Adding full bibliography for 7223579--7223589.cif.
;
_cod_original_cell_volume 8194.7(6)
_cod_database_code 7223587
_shelx_space_group_comment
;
The symmetry employed for this shelxl refinement is uniquely defined
by the following loop, which should always be used as a source of
symmetry information in preference to the above space-group names.
They are only intended as comments.
;
_shelx_estimated_absorpt_t_min 0.912
_shelx_estimated_absorpt_t_max 0.926
_shelxl_version_number 2014/6

loop_
_space_group_symop_operation_xyz
'x, y, z'
'y, -x, -z'
'-x, -y, z'
'-y, x, -z'
'x, -y+1/2, -z+1/4'
'-y+1/2, -x, z+3/4'
'-x, y+1/2, -z+1/4'
'y+1/2, x, z+3/4'
'x+1/2, y+1/2, z+1/2'
'y+1/2, -x+1/2, -z+1/2'
'-x+1/2, -y+1/2, z+1/2'
'-y+1/2, x+1/2, -z+1/2'
'x+1/2, -y+1, -z+3/4'
'-y+1, -x+1/2, z+5/4'
'-x+1/2, y+1, -z+3/4'
'y+1, x+1/2, z+5/4'

loop_
_atom_site_label
_atom_site_type_symbol
_atom_site_fract_x
_atom_site_fract_y
_atom_site_fract_z
_atom_site_U_iso_or_equiv
_atom_site_adp_type
_atom_site_occupancy
_atom_site_site_symmetry_order
_atom_site_calc_flag
_atom_site_refinement_flags_posn
_atom_site_refinement_flags_adp
_atom_site_refinement_flags_occupancy
Ag1 Ag 0.2500 0.07813(3) 0.3750 0.0386(2) Uani 1 2 d S T P
S1 S 0.16107(6) 0.02250(6) 0.49769(12) 0.0269(3) Uani 1 1 d . . .
C1 C 0.1127(3) 0.0681(2) 0.5514(4) 0.0258(11) Uani 1 1 d . . .
C2 C 0.0672(3) 0.0888(2) 0.5030(4) 0.0252(11) Uani 1 1 d . . .
C3 C 0.0347(3) 0.1266(3) 0.5520(4) 0.0256(11) Uani 1 1 d . . .
C4 C 0.0499(3) 0.1459(3) 0.6441(4) 0.0311(13) Uani 1 1 d . . .
H4 H 0.0267 0.1713 0.6765 0.037 Uiso 1 1 calc R U .
C5 C 0.0981(3) 0.1290(3) 0.6898(5) 0.0317(13) Uani 1 1 d . . .
C6 C 0.1282(3) 0.0875(3) 0.6430(4) 0.0294(12) Uani 1 1 d . . .
H6 H 0.1596 0.0725 0.6741 0.035 Uiso 1 1 calc R U .
S2 S 0.05261(7) 0.06878(7) 0.38169(12) 0.0363(4) Uani 1 1 d . . .
C7 C 0.0702(4) 0.1338(4) 0.3235(5) 0.049(2) Uani 1 1 d . . .
H7A H 0.0529 0.1349 0.2584 0.059 Uiso 1 1 calc R U .
H7B H 0.0544 0.1640 0.3624 0.059 Uiso 1 1 calc R U .
C8 C 0.1300(4) 0.1435(4) 0.3122(5) 0.0450(19) Uani 1 1 d . . .
H8A H 0.1363 0.1828 0.2986 0.054 Uiso 1 1 calc R U .
H8B H 0.1486 0.1346 0.3743 0.054 Uiso 1 1 calc R U .
N1 N 0.1544(3) 0.1108(3) 0.2339(4) 0.0426(15) Uani 1 1 d . . .
N2 N 0.2016(2) 0.0828(3) 0.2450(4) 0.0343(12) Uani 1 1 d . . .
C9 C 0.2129(3) 0.0615(4) 0.1576(5) 0.0395(17) Uani 1 1 d . . .
H9 H 0.2443 0.0399 0.1436 0.047 Uiso 1 1 calc R U .
C10 C 0.1727(4) 0.0749(5) 0.0901(6) 0.063(3) Uani 1 1 d . . .
H10 H 0.1711 0.0650 0.0234 0.075 Uiso 1 1 calc R U .
C11 C 0.1358(4) 0.1055(5) 0.1414(6) 0.069(3) Uani 1 1 d . . .
H11 H 0.1028 0.1206 0.1165 0.083 Uiso 1 1 calc R U .
C12 C 0.1150(4) 0.1527(4) 0.7873(6) 0.0457(18) Uani 1 1 d D . .
C13 C 0.1052(5) 0.2145(4) 0.7882(8) 0.066(3) Uani 1 1 d D . .
H13A H 0.1251 0.2314 0.7341 0.099 Uiso 1 1 calc R U .
H13B H 0.1183 0.2298 0.8498 0.099 Uiso 1 1 calc R U .
H13C H 0.0660 0.2219 0.7812 0.099 Uiso 1 1 calc R U .
C14 C 0.0794(7) 0.1254(8) 0.8662(8) 0.102(5) Uani 1 1 d D . .
H14A H 0.0407 0.1331 0.8533 0.153 Uiso 1 1 calc R U .
H14B H 0.0894 0.1401 0.9302 0.153 Uiso 1 1 calc R U .
H14C H 0.0855 0.0858 0.8655 0.153 Uiso 1 1 calc R U .
C15 C 0.1745(4) 0.1420(5) 0.8125(9) 0.071(4) Uani 1 1 d D . .
H15A H 0.1823 0.1028 0.8061 0.107 Uiso 1 1 calc R U .
H15B H 0.1815 0.1536 0.8796 0.107 Uiso 1 1 calc R U .
H15C H 0.1982 0.1627 0.7682 0.107 Uiso 1 1 calc R U .
As1 As 0.7500 0.47222(4) 0.3750 0.0332(2) Uani 1 2 d S T P
F1 F 0.7591(3) 0.5152(7) 0.4622(11) 0.210(9) Uani 1 1 d . . .
F2 F 0.6807(2) 0.4727(2) 0.3947(4) 0.0537(13) Uani 1 1 d . . .
F3 F 0.7584(4) 0.4239(7) 0.4560(12) 0.200(9) Uani 1 1 d . . .
O1 O 0.2493(4) 0.2184(4) 0.2133(12) 0.137(6) Uani 1 1 d . . .
O2 O 0.0000 0.0000 0.1774(12) 0.177(12) Uani 1 2 d S T P

loop_
_atom_site_aniso_label
_atom_site_aniso_U_11
_atom_site_aniso_U_22
_atom_site_aniso_U_33
_atom_site_aniso_U_23
_atom_site_aniso_U_13
_atom_site_aniso_U_12
Ag1 0.0456(4) 0.0424(4) 0.0278(3) 0.000 -0.0070(3) 0.000
S1 0.0263(7) 0.0291(7) 0.0254(6) -0.0006(6) 0.0015(5) -0.0008(5)
C1 0.029(3) 0.027(3) 0.022(2) -0.001(2) 0.003(2) 0.001(2)
C2 0.032(3) 0.026(3) 0.018(2) -0.002(2) 0.000(2) -0.003(2)
C3 0.031(3) 0.027(3) 0.019(3) 0.001(2) -0.001(2) -0.001(2)
C4 0.039(3) 0.032(3) 0.022(3) -0.005(2) 0.001(2) 0.000(3)
C5 0.040(4) 0.034(3) 0.022(3) -0.002(2) -0.004(2) -0.001(3)
C6 0.034(3) 0.032(3) 0.022(3) -0.001(2) -0.004(2) -0.002(2)
S2 0.0412(9) 0.0470(9) 0.0207(6) -0.0081(7) -0.0067(6) 0.0123(7)
C7 0.061(5) 0.061(5) 0.025(3) 0.014(3) 0.013(3) 0.033(4)
C8 0.057(5) 0.050(4) 0.028(3) 0.003(3) 0.012(3) 0.019(4)
N1 0.044(3) 0.062(4) 0.021(2) 0.005(3) 0.004(2) 0.022(3)
N2 0.034(3) 0.044(3) 0.025(2) 0.005(2) 0.002(2) 0.011(2)
C9 0.035(3) 0.058(5) 0.025(3) 0.003(3) 0.004(3) 0.017(3)
C10 0.062(5) 0.106(8) 0.021(3) -0.002(4) 0.000(3) 0.044(6)
C11 0.060(5) 0.119(9) 0.027(4) -0.008(5) -0.007(4) 0.055(6)
C12 0.056(5) 0.052(5) 0.030(3) -0.012(3) -0.012(3) 0.003(4)
C13 0.081(7) 0.058(6) 0.059(6) -0.029(5) -0.026(5) 0.004(5)
C14 0.126(12) 0.152(14) 0.027(4) -0.013(7) 0.001(6) -0.027(10)
C15 0.063(6) 0.083(8) 0.068(7) -0.040(6) -0.034(5) 0.020(5)
As1 0.0402(5) 0.0357(5) 0.0236(4) 0.000 -0.0023(4) 0.000
F1 0.054(5) 0.312(17) 0.264(15) -0.249(15) 0.049(7) -0.053(8)
F2 0.040(2) 0.075(3) 0.045(3) -0.005(3) 0.005(2) -0.016(2)
F3 0.080(6) 0.260(15) 0.262(17) 0.204(14) -0.043(9) -0.039(8)
O1 0.055(5) 0.077(6) 0.279(17) 0.044(8) -0.032(8) -0.045(5)
O2 0.158(18) 0.32(3) 0.055(8) 0.000 0.000 0.13(2)

loop_
_atom_type_symbol
_atom_type_description
_atom_type_scat_dispersion_real
_atom_type_scat_dispersion_imag
_atom_type_scat_source
C C 0.0033 0.0016 'International Tables Vol C Tables 4.2.6.8 and 6.1.1.4'
Ag Ag -0.8971 1.1015 'International Tables Vol C Tables 4.2.6.8 and 6.1.1.4'
F F 0.0171 0.0103 'International Tables Vol C Tables 4.2.6.8 and 6.1.1.4'
N N 0.0061 0.0033 'International Tables Vol C Tables 4.2.6.8 and 6.1.1.4'
S S 0.1246 0.1234 'International Tables Vol C Tables 4.2.6.8 and 6.1.1.4'
H H 0.0000 0.0000 'International Tables Vol C Tables 4.2.6.8 and 6.1.1.4'
O O 0.0106 0.0060 'International Tables Vol C Tables 4.2.6.8 and 6.1.1.4'
As As 0.0499 2.0058 'International Tables Vol C Tables 4.2.6.8 and 6.1.1.4'

loop_
_geom_angle_atom_site_label_1
_geom_angle_atom_site_label_2
_geom_angle_atom_site_label_3
_geom_angle
_geom_angle_site_symmetry_1
_geom_angle_site_symmetry_3
N2 Ag1 N2 173.9(3) . 15_545
C3 S1 C1 109.8(3) 2_556 .
C2 C1 C6 121.6(6) . .
C2 C1 S1 123.9(5) . .
C6 C1 S1 114.0(5) . .
C1 C2 C3 117.8(5) . .
C1 C2 S2 120.7(5) . .
C3 C2 S2 121.5(5) . .
C2 C3 C4 120.7(6) . .
C2 C3 S1 125.4(5) . 4_556
C4 C3 S1 113.4(5) . 4_556
C5 C4 C3 122.0(6) . .
C5 C4 H4 119.0 . .
C3 C4 H4 119.0 . .
C4 C5 C6 116.6(6) . .
C4 C5 C12 120.8(6) . .
C6 C5 C12 122.5(6) . .
C1 C6 C5 121.0(6) . .
C1 C6 H6 119.5 . .
C5 C6 H6 119.5 . .
C2 S2 C7 97.2(4) . .
C8 C7 S2 114.5(6) . .
C8 C7 H7A 108.6 . .
S2 C7 H7A 108.6 . .
C8 C7 H7B 108.6 . .
S2 C7 H7B 108.6 . .
H7A C7 H7B 107.6 . .
N1 C8 C7 112.9(8) . .
N1 C8 H8A 109.0 . .
C7 C8 H8A 109.0 . .
N1 C8 H8B 109.0 . .
C7 C8 H8B 109.0 . .
H8A C8 H8B 107.8 . .
N2 N1 C11 110.1(6) . .
N2 N1 C8 122.7(6) . .
C11 N1 C8 127.1(7) . .
C9 N2 N1 105.8(6) . .
C9 N2 Ag1 127.8(5) . .
N1 N2 Ag1 126.3(5) . .
N2 C9 C10 111.1(7) . .
N2 C9 H9 124.4 . .
C10 C9 H9 124.4 . .
C11 C10 C9 104.5(7) . .
C11 C10 H10 127.8 . .
C9 C10 H10 127.8 . .
N1 C11 C10 108.4(7) . .
N1 C11 H11 125.8 . .
C10 C11 H11 125.8 . .
C5 C12 C15 113.3(7) . .
C5 C12 C13 110.0(7) . .
C15 C12 C13 108.5(8) . .
C5 C12 C14 107.7(7) . .
C15 C12 C14 107.8(10) . .
C13 C12 C14 109.4(10) . .
C12 C13 H13A 109.5 . .
C12 C13 H13B 109.5 . .
H13A C13 H13B 109.5 . .
C12 C13 H13C 109.5 . .
H13A C13 H13C 109.5 . .
H13B C13 H13C 109.5 . .
C12 C14 H14A 109.5 . .
C12 C14 H14B 109.5 . .
H14A C14 H14B 109.5 . .
C12 C14 H14C 109.5 . .
H14A C14 H14C 109.5 . .
H14B C14 H14C 109.5 . .
C12 C15 H15A 109.5 . .
C12 C15 H15B 109.5 . .
H15A C15 H15B 109.5 . .
C12 C15 H15C 109.5 . .
H15A C15 H15C 109.5 . .
H15B C15 H15C 109.5 . .
F1 As1 F1 98.6(15) . 15_645
F1 As1 F3 86.9(10) . .
F1 As1 F3 174.5(11) 15_645 .
F1 As1 F3 174.5(11) . 15_645
F1 As1 F3 86.9(10) 15_645 15_645
F3 As1 F3 87.6(15) . 15_645
F1 As1 F2 90.9(3) . .
F1 As1 F2 88.6(3) 15_645 .
F3 As1 F2 91.2(4) . .
F3 As1 F2 89.4(4) 15_645 .
F1 As1 F2 88.6(3) . 15_645
F1 As1 F2 90.9(3) 15_645 15_645
F3 As1 F2 89.4(4) . 15_645
F3 As1 F2 91.2(4) 15_645 15_645
F2 As1 F2 179.2(4) . 15_645

loop_
_geom_bond_atom_site_label_1
_geom_bond_atom_site_label_2
_geom_bond_distance
_geom_bond_site_symmetry_2
Ag1 N2 2.146(6) .
Ag1 N2 2.146(6) 15_545
S1 C3 1.769(7) 2_556
S1 C1 1.782(6) .
C1 C2 1.390(9) .
C1 C6 1.398(8) .
C2 C3 1.391(9) .
C2 S2 1.774(6) .
C3 C4 1.402(8) .
C3 S1 1.769(7) 4_556
C4 C5 1.397(10) .
C4 H4 0.9500 .
C5 C6 1.407(10) .
C5 C12 1.516(9) .
C6 H6 0.9500 .
S2 C7 1.828(10) .
C7 C8 1.488(14) .
C7 H7A 0.9900 .
C7 H7B 0.9900 .
C8 N1 1.467(9) .
C8 H8A 0.9900 .
C8 H8B 0.9900 .
N1 N2 1.346(8) .
N1 C11 1.357(10) .
N2 C9 1.338(9) .
C9 C10 1.390(11) .
C9 H9 0.9500 .
C10 C11 1.366(12) .
C10 H10 0.9500 .
C11 H11 0.9500 .
C12 C15 1.517(12) .
C12 C13 1.527(12) .
C12 C14 1.542(14) .
C13 H13A 0.9800 .
C13 H13B 0.9800 .
C13 H13C 0.9800 .
C14 H14A 0.9800 .
C14 H14B 0.9800 .
C14 H14C 0.9800 .
C15 H15A 0.9800 .
C15 H15B 0.9800 .
C15 H15C 0.9800 .
As1 F1 1.608(8) .
As1 F1 1.608(8) 15_645
As1 F3 1.635(9) .
As1 F3 1.635(9) 15_645
As1 F2 1.714(5) .
As1 F2 1.714(5) 15_645
